data_4080586
loop_
_publ_author_name
'Cooper, Robert T.'
'Chadwick, F. Mark'
'Ashley, Andrew E.'
'O&#x2019;Hare, Dermot'

_publ_section_title
;
 Synthesis and Characterization of Group 4 Permethylpentalene Dichloride
 Complexes
;
_journal_issue 7
_journal_name_full Organometallics
_journal_page_first 2228
_journal_paper_doi 10.1021/om400103g
_journal_volume 32
_journal_year 2013
_chemical_absolute_configuration ad
_chemical_compound_source SYN
_chemical_formula_moiety 'C36 H52 Cl5 Li1 O2 Zr2'
_chemical_formula_sum 'C36 H52 Cl5 Li O2 Zr2'
_chemical_formula_weight 883.45
_chemical_melting_point ?
_space_group_IT_number 4
_symmetry_cell_setting monoclinic
_symmetry_space_group_name_Hall 'P 2yb'
_symmetry_space_group_name_H-M 'P 1 21 1'
_atom_sites_solution_hydrogens difmap
_atom_sites_solution_primary direct
_audit_creation_date 12-10-29
_audit_creation_method CRYSTALS_ver_14.40
_cell_angle_alpha 90
_cell_angle_beta 102.1814(9)
_cell_angle_gamma 90
_cell_formula_units_Z 2
_cell_length_a 12.2850(2)
_cell_length_b 12.7036(2)
_cell_length_c 12.6985(3)
_cell_measurement_reflns_used 4493
_cell_measurement_temperature 150
_cell_measurement_theta_max 27
_cell_measurement_theta_min 5
_cell_volume 1937.15(6)
_computing_cell_refinement 'DENZO/SCALEPACK (Otwinowski & Minor, 1997)'
_computing_data_collection 'COLLECT (Nonius, 2001).'
_computing_data_reduction 'DENZO/SCALEPACK (Otwinowski & Minor, 1997)'
_computing_molecular_graphics 'CAMERON (Watkin et al., 1996)'
_computing_publication_material 'CRYSTALS (Betteridge et al., 2003)'
_computing_structure_refinement 'CRYSTALS (Betteridge et al., 2003)'
_computing_structure_solution 'SIR92 (Altomare et al., 1994)'
_diffrn_ambient_pressure 101
_diffrn_ambient_temperature 150
_diffrn_measured_fraction_theta_full 0.991
_diffrn_measured_fraction_theta_max 0.990
_diffrn_measurement_device Area
_diffrn_measurement_device_type 'Nonius KappaCCD'
_diffrn_measurement_method \w
_diffrn_radiation_monochromator graphite
_diffrn_radiation_type 'Mo K\a'
_diffrn_radiation_wavelength 0.71073
_diffrn_reflns_av_R_equivalents 0.059
_diffrn_reflns_limit_h_max 15
_diffrn_reflns_limit_h_min -15
_diffrn_reflns_limit_k_max 16
_diffrn_reflns_limit_k_min -15
_diffrn_reflns_limit_l_max 16
_diffrn_reflns_limit_l_min -16
_diffrn_reflns_number 22841
_diffrn_reflns_theta_full 25.561
_diffrn_reflns_theta_max 27.485
_diffrn_reflns_theta_min 5.105
_diffrn_standards_number 0
_exptl_absorpt_coefficient_mu 0.913
_exptl_absorpt_correction_T_max 0.86
_exptl_absorpt_correction_T_min 0.75
_exptl_absorpt_correction_type multi-scan
_exptl_absorpt_process_details 'DENZO/SCALEPACK (Otwinowski & Minor, 1997)'
_exptl_crystal_colour yellow
_exptl_crystal_density_diffrn 1.515
_exptl_crystal_density_meas ?
_exptl_crystal_density_method 'not measured'
_exptl_crystal_description block
_exptl_crystal_F_000 904
_exptl_crystal_size_max 0.200
_exptl_crystal_size_mid 0.200
_exptl_crystal_size_min 0.160
_refine_diff_density_max 0.83
_refine_diff_density_min -0.74
_refine_ls_abs_structure_details 'Flack (1983), 3982 Friedel-pairs'
_refine_ls_abs_structure_Flack 0.01(5)
_refine_ls_extinction_method None
_refine_ls_goodness_of_fit_ref 0.9233
_refine_ls_hydrogen_treatment constr
_refine_ls_matrix_type full
_refine_ls_number_parameters 416
_refine_ls_number_reflns 8580
_refine_ls_number_restraints 1
_refine_ls_R_factor_all 0.0505
_refine_ls_R_factor_gt 0.0405
_refine_ls_shift/su_max 0.0005366
_refine_ls_shift/su_mean 0.0000152
_refine_ls_structure_factor_coef Fsqd
_refine_ls_weighting_details
;
 Method, part 1, Chebychev polynomial, (Watkin, 1994, Prince, 1982) 
 [weight] = 1.0/[A~0~*T~0~(x)+A~1~*T~1~(x) ... +A~n-1~]*T~n-1~(x)] 
 where A~i~ are the Chebychev coefficients listed below and x= Fcalc/Fmax 
 Method = Robust Weighting (Prince, 1982) 
 W = [weight] * [1-(deltaF/6*sigmaF)^2^]^2^ 
 A~i~ are: 
 6.80 9.07 4.22 1.19 
;
_refine_ls_weighting_scheme calc
_refine_ls_wR_factor_all 0.1022
_refine_ls_wR_factor_gt 0.0894
_refine_ls_wR_factor_ref 0.1022
_reflns_limit_h_max 15
_reflns_limit_h_min -15
_reflns_limit_k_max 16
_reflns_limit_k_min -15
_reflns_limit_l_max 16
_reflns_limit_l_min 0
_reflns_number_gt 7480
_reflns_number_total 8580
_reflns_threshold_expression I>2.0\s(I)
_oxford_diffrn_Wilson_B_factor 1.70
_oxford_diffrn_Wilson_scale 17.75
_oxford_refine_ls_r_factor_ref 0.0505
_oxford_refine_ls_scale 0.18090(7)
_oxford_reflns_number_all 8580
_oxford_reflns_threshold_expression_ref I>0.0\s(I)
_oxford_structure_analysis_title 'aaZr At 10:34 on 29/10'
_cod_data_source_file om400103g_si_001.cif
_cod_data_source_block 2
_cod_depositor_comments
;
The following automatic conversions were performed:

'_chemical_melting_point' value 'not measured' was changed to '?' -
the value is undefined or not given.

Automatic conversion script
Id: cif_fix_values 1891 2012-01-12 08:04:46Z andrius 

The following automatic conversions were performed:

'_exptl_crystal_density_meas' value 'not measured' was changed to '?'
- the value is perceived as not measured.

Automatic conversion script
Id: cif_fix_values 3008 2015-01-20 13:52:24Z robertas 
;
_cod_original_sg_symbol_H-M 'P 21 '
_cod_original_formula_sum 'C36 H52 Cl5 Li1 O2 Zr2'
_cod_database_code 4080586

loop_
_symmetry_equiv_pos_as_xyz
x,y,z
-x,y+1/2,-z

loop_
_atom_site_label
_atom_site_type_symbol
_atom_site_fract_x
_atom_site_fract_y
_atom_site_fract_z
_atom_site_U_iso_or_equiv
_atom_site_occupancy
_atom_site_adp_type
_atom_site_refinement_flags_posn
Cl1 Cl 0.70505(10) 0.30535(11) 0.41437(10) 0.0233 1.0000 Uani .
Cl2 Cl 0.62114(9) 0.19939(12) 0.18898(10) 0.0236 1.0000 Uani .
Cl3 Cl 0.84444(9) 0.39299(11) 0.25562(9) 0.0216 1.0000 Uani .
Cl4 Cl 0.64356(10) 0.40920(13) 0.03322(9) 0.0273 1.0000 Uani .
Cl5 Cl 0.86535(10) 0.17401(11) 0.11564(10) 0.0249 1.0000 Uani .
O1 O 0.7816(3) 0.2960(3) -0.1283(3) 0.0285 1.0000 Uani .
O2 O 0.9396(3) 0.4373(3) 0.0316(3) 0.0314 1.0000 Uani .
Li1 Li 0.8183(8) 0.3351(8) 0.0265(8) 0.0288 1.0000 Uani .
Zr1 Zr 0.62412(4) 0.40372(7) 0.23067(4) 0.0182 1.0000 Uani .
Zr2 Zr 0.82577(4) 0.19215(7) 0.30736(4) 0.0178 1.0000 Uani .
C1 C 0.5906(5) 0.5961(4) 0.1856(4) 0.0243 1.0000 Uani .
C2 C 0.6640(5) 0.6018(4) 0.2859(4) 0.0265 1.0000 Uani .
C3 C 0.6234(5) 0.5445(4) 0.3658(4) 0.0253 1.0000 Uani .
C4 C 0.5154(4) 0.5030(4) 0.3140(4) 0.0229 1.0000 Uani .
C5 C 0.4617(4) 0.4020(5) 0.3183(4) 0.0253 1.0000 Uani .
C6 C 0.4082(4) 0.3767(4) 0.2097(5) 0.0257 1.0000 Uani .
C7 C 0.4292(4) 0.4532(5) 0.1371(5) 0.0279 1.0000 Uani .
C8 C 0.4954(4) 0.5350(4) 0.1997(4) 0.0230 1.0000 Uani .
C9 C 0.6013(6) 0.6553(5) 0.0857(5) 0.0370 1.0000 Uani .
C10 C 0.7738(5) 0.6585(4) 0.3082(6) 0.0353 1.0000 Uani .
C11 C 0.6748(6) 0.5451(5) 0.4837(5) 0.0368 1.0000 Uani .
C12 C 0.4492(5) 0.3396(5) 0.4153(5) 0.0330 1.0000 Uani .
C13 C 0.3409(5) 0.2784(5) 0.1801(6) 0.0409 1.0000 Uani .
C14 C 0.3807(5) 0.4577(5) 0.0183(5) 0.0366 1.0000 Uani .
C15 C 0.8630(4) -0.0017(4) 0.3025(4) 0.0229 1.0000 Uani .
C16 C 0.7684(4) -0.0006(4) 0.3499(4) 0.0238 1.0000 Uani .
C17 C 0.7882(4) 0.0643(4) 0.4439(4) 0.0244 1.0000 Uani .
C18 C 0.9003(4) 0.1016(4) 0.4598(4) 0.0201 1.0000 Uani .
C19 C 0.9515(4) 0.2029(5) 0.4902(4) 0.0248 1.0000 Uani .
C20 C 1.0280(4) 0.2208(4) 0.4222(4) 0.0229 1.0000 Uani .
C21 C 1.0268(4) 0.1372(4) 0.3488(4) 0.0233 1.0000 Uani .
C22 C 0.9477(4) 0.0614(4) 0.3704(4) 0.0216 1.0000 Uani .
C23 C 0.8761(5) -0.0669(4) 0.2078(4) 0.0303 1.0000 Uani .
C24 C 0.6612(5) -0.0568(4) 0.3084(5) 0.0322 1.0000 Uani .
C25 C 0.7104(5) 0.0737(5) 0.5210(5) 0.0351 1.0000 Uani .
C26 C 0.9374(5) 0.2702(5) 0.5837(5) 0.0310 1.0000 Uani .
C27 C 1.1018(4) 0.3168(5) 0.4294(5) 0.0323 1.0000 Uani .
C28 C 1.1043(5) 0.1265(5) 0.2726(5) 0.0305 1.0000 Uani .
C29 C 0.7691(5) 0.3848(5) -0.2018(5) 0.0396 1.0000 Uani .
C30 C 0.6627(7) 0.3678(7) -0.2822(7) 0.0606 1.0000 Uani .
C31 C 0.6016(6) 0.2864(5) -0.2355(6) 0.0434 1.0000 Uani .
C32 C 0.6904(5) 0.2234(4) -0.1649(5) 0.0334 1.0000 Uani .
C33 C 1.0505(4) 0.4022(6) 0.0825(5) 0.0380 1.0000 Uani .
C34 C 1.1157(6) 0.5000(6) 0.1250(6) 0.0458 1.0000 Uani .
C35 C 1.0255(6) 0.5728(5) 0.1454(6) 0.0451 1.0000 Uani .
C36 C 0.9289(5) 0.5476(5) 0.0536(6) 0.0399 1.0000 Uani .
H91 H 0.5670 0.6155 0.0234 0.0554 1.0000 Uiso R
H93 H 0.5653 0.7225 0.0833 0.0554 1.0000 Uiso R
H92 H 0.6781 0.6654 0.0859 0.0552 1.0000 Uiso R
H101 H 0.8294 0.6181 0.3551 0.0531 1.0000 Uiso R
H103 H 0.7663 0.7258 0.3407 0.0529 1.0000 Uiso R
H102 H 0.7973 0.6699 0.2413 0.0533 1.0000 Uiso R
H111 H 0.6448 0.4890 0.5198 0.0550 1.0000 Uiso R
H113 H 0.6601 0.6121 0.5141 0.0550 1.0000 Uiso R
H112 H 0.7539 0.5359 0.4941 0.0552 1.0000 Uiso R
H121 H 0.4705 0.2679 0.4076 0.0491 1.0000 Uiso R
H123 H 0.4957 0.3684 0.4792 0.0491 1.0000 Uiso R
H122 H 0.3730 0.3410 0.4230 0.0489 1.0000 Uiso R
H131 H 0.3359 0.2627 0.1055 0.0623 1.0000 Uiso R
H132 H 0.3759 0.2202 0.2226 0.0623 1.0000 Uiso R
H133 H 0.2670 0.2885 0.1924 0.0622 1.0000 Uiso R
H141 H 0.4361 0.4803 -0.0199 0.0554 1.0000 Uiso R
H142 H 0.3549 0.3892 -0.0062 0.0552 1.0000 Uiso R
H143 H 0.3191 0.5062 0.0049 0.0551 1.0000 Uiso R
H231 H 0.9398 -0.0427 0.1822 0.0462 1.0000 Uiso R
H232 H 0.8873 -0.1393 0.2290 0.0463 1.0000 Uiso R
H233 H 0.8107 -0.0614 0.1514 0.0462 1.0000 Uiso R
H241 H 0.6012 -0.0070 0.2996 0.0479 1.0000 Uiso R
H242 H 0.6497 -0.1113 0.3575 0.0482 1.0000 Uiso R
H243 H 0.6637 -0.0886 0.2398 0.0482 1.0000 Uiso R
H251 H 0.7275 0.1355 0.5649 0.0529 1.0000 Uiso R
H252 H 0.7175 0.0117 0.5665 0.0530 1.0000 Uiso R
H253 H 0.6354 0.0786 0.4805 0.0530 1.0000 Uiso R
H262 H 0.9417 0.3431 0.5662 0.0469 1.0000 Uiso R
H261 H 0.9955 0.2544 0.6448 0.0472 1.0000 Uiso R
H263 H 0.8661 0.2566 0.6010 0.0470 1.0000 Uiso R
H272 H 1.1069 0.3389 0.3586 0.0483 1.0000 Uiso R
H271 H 1.1744 0.3002 0.4689 0.0480 1.0000 Uiso R
H273 H 1.0726 0.3733 0.4647 0.0483 1.0000 Uiso R
H282 H 1.0745 0.0754 0.2186 0.0459 1.0000 Uiso R
H281 H 1.1758 0.1036 0.3115 0.0462 1.0000 Uiso R
H283 H 1.1108 0.1932 0.2381 0.0463 1.0000 Uiso R
H292 H 0.8314 0.3867 -0.2375 0.0483 1.0000 Uiso R
H291 H 0.7666 0.4505 -0.1624 0.0482 1.0000 Uiso R
H301 H 0.6770 0.3438 -0.3516 0.0733 1.0000 Uiso R
H302 H 0.6191 0.4317 -0.2921 0.0730 1.0000 Uiso R
H312 H 0.5568 0.2428 -0.2911 0.0520 1.0000 Uiso R
H311 H 0.5540 0.3190 -0.1925 0.0524 1.0000 Uiso R
H321 H 0.7151 0.1666 -0.2046 0.0402 1.0000 Uiso R
H322 H 0.6647 0.1953 -0.1036 0.0398 1.0000 Uiso R
H331 H 1.0842 0.3664 0.0294 0.0462 1.0000 Uiso R
H332 H 1.0469 0.3536 0.1410 0.0464 1.0000 Uiso R
H342 H 1.1538 0.5301 0.0717 0.0552 1.0000 Uiso R
H341 H 1.1688 0.4846 0.1914 0.0552 1.0000 Uiso R
H351 H 1.0478 0.6457 0.1431 0.0539 1.0000 Uiso R
H352 H 1.0063 0.5577 0.2144 0.0541 1.0000 Uiso R
H361 H 0.9330 0.5900 -0.0092 0.0480 1.0000 Uiso R
H362 H 0.8579 0.5598 0.0733 0.0480 1.0000 Uiso R

loop_
_atom_site_aniso_label
_atom_site_aniso_U_11
_atom_site_aniso_U_22
_atom_site_aniso_U_33
_atom_site_aniso_U_23
_atom_site_aniso_U_13
_atom_site_aniso_U_12
Cl1 0.0258(6) 0.0233(6) 0.0211(6) 0.0033(4) 0.0055(5) 0.0041(5)
Cl2 0.0205(5) 0.0200(6) 0.0276(6) -0.0020(5) -0.0010(4) 0.0002(5)
Cl3 0.0206(5) 0.0191(6) 0.0248(5) 0.0019(5) 0.0040(4) -0.0006(5)
Cl4 0.0276(6) 0.0359(7) 0.0184(5) 0.0019(6) 0.0050(4) 0.0089(6)
Cl5 0.0279(6) 0.0261(7) 0.0207(5) 0.0004(5) 0.0050(4) 0.0043(5)
O1 0.0272(19) 0.0258(19) 0.032(2) -0.0007(16) 0.0045(16) -0.0024(16)
O2 0.0267(19) 0.034(2) 0.034(2) 0.0000(16) 0.0067(16) -0.0041(15)
Li1 0.024(4) 0.031(5) 0.030(5) 0.009(4) 0.001(4) -0.002(4)
Zr1 0.0183(2) 0.0181(2) 0.0182(2) 0.00072(19) 0.00356(16) 0.0026(2)
Zr2 0.0177(2) 0.0164(2) 0.0185(2) 0.00083(19) 0.00181(16) 0.00121(19)
C1 0.033(3) 0.018(2) 0.021(2) 0.000(2) 0.002(2) 0.010(2)
C2 0.032(3) 0.018(2) 0.029(3) -0.001(2) 0.006(2) -0.001(2)
C3 0.035(3) 0.016(2) 0.024(3) -0.0016(19) 0.004(2) 0.007(2)
C4 0.020(2) 0.026(3) 0.025(2) -0.001(2) 0.0091(19) 0.008(2)
C5 0.016(2) 0.029(2) 0.031(2) 0.003(2) 0.0067(18) 0.007(2)
C6 0.014(2) 0.027(3) 0.037(3) -0.001(2) 0.006(2) 0.0018(18)
C7 0.019(2) 0.036(3) 0.028(3) 0.003(2) 0.005(2) 0.009(2)
C8 0.020(2) 0.022(2) 0.026(3) 0.003(2) 0.003(2) 0.0071(19)
C9 0.042(3) 0.028(3) 0.040(3) 0.008(2) 0.007(3) 0.003(3)
C10 0.036(3) 0.019(3) 0.050(4) -0.003(2) 0.008(3) -0.004(2)
C11 0.050(4) 0.033(3) 0.025(3) -0.002(2) 0.000(3) 0.006(3)
C12 0.029(3) 0.036(3) 0.036(3) 0.005(3) 0.014(2) 0.008(2)
C13 0.024(3) 0.039(4) 0.057(4) -0.003(3) 0.003(3) -0.007(2)
C14 0.026(3) 0.044(4) 0.036(3) -0.006(3) -0.002(2) 0.009(3)
C15 0.028(3) 0.016(2) 0.023(2) 0.0006(19) 0.002(2) 0.005(2)
C16 0.025(3) 0.018(2) 0.025(2) 0.006(2) -0.004(2) -0.001(2)
C17 0.024(2) 0.023(2) 0.027(3) 0.006(2) 0.006(2) 0.001(2)
C18 0.022(2) 0.014(2) 0.022(2) 0.0059(18) 0.0018(18) 0.0015(18)
C19 0.019(2) 0.029(3) 0.023(2) 0.000(2) -0.0008(18) 0.002(2)
C20 0.021(2) 0.019(2) 0.026(2) -0.0026(19) 0.0005(19) -0.0006(18)
C21 0.023(2) 0.020(3) 0.026(3) -0.002(2) 0.004(2) 0.0056(19)
C22 0.024(2) 0.018(2) 0.020(2) 0.0001(18) -0.0013(19) 0.007(2)
C23 0.040(3) 0.021(3) 0.027(3) -0.005(2) 0.000(2) 0.004(2)
C24 0.029(3) 0.026(3) 0.038(3) 0.008(2) -0.002(2) -0.006(2)
C25 0.042(3) 0.033(3) 0.034(3) 0.008(2) 0.016(3) 0.000(3)
C26 0.033(3) 0.031(3) 0.027(3) -0.006(2) 0.000(2) 0.003(2)
C27 0.022(2) 0.030(3) 0.039(3) -0.001(2) -0.006(2) -0.008(2)
C28 0.026(3) 0.032(3) 0.033(3) 0.003(2) 0.005(2) 0.010(2)
C29 0.046(3) 0.045(4) 0.030(3) 0.001(3) 0.015(3) -0.015(3)
C30 0.052(4) 0.060(5) 0.062(5) 0.031(4) -0.005(4) -0.010(4)
C31 0.035(3) 0.036(4) 0.055(4) 0.005(3) -0.002(3) -0.006(3)
C32 0.028(3) 0.024(3) 0.045(3) -0.002(2) -0.001(2) -0.006(2)
C33 0.027(3) 0.038(3) 0.049(3) 0.000(3) 0.005(2) 0.002(3)
C34 0.035(3) 0.048(4) 0.053(4) -0.002(3) 0.006(3) -0.010(3)
C35 0.046(4) 0.038(4) 0.053(4) -0.002(3) 0.015(3) -0.018(3)
C36 0.035(3) 0.039(3) 0.045(4) 0.008(3) 0.007(3) -0.001(3)

loop_
_atom_type_symbol
_atom_type_scat_dispersion_real
_atom_type_scat_dispersion_imag
_atom_type_scat_Cromer_Mann_a1
_atom_type_scat_Cromer_Mann_b1
_atom_type_scat_Cromer_Mann_a2
_atom_type_scat_Cromer_Mann_b2
_atom_type_scat_Cromer_Mann_a3
_atom_type_scat_Cromer_Mann_b3
_atom_type_scat_Cromer_Mann_a4
_atom_type_scat_Cromer_Mann_b4
_atom_type_scat_Cromer_Mann_c
_atom_type_scat_source
C 0.0033 0.0016 2.3100 20.8439 1.0200 10.2075 1.5886 0.5687 0.8650 51.6512 0.2156 'International Tables Vol C 4.2.6.8 and 6.1.1.4'
H 0.0000 0.0000 0.4930 10.5109 0.3229 26.1257 0.1402 3.1424 0.0408 57.7998 0.0030 'International Tables Vol C 4.2.6.8 and 6.1.1.4'
Zr -2.9673 0.5597 17.8765 1.2762 10.9480 11.9160 5.4173 0.1176 3.6572 87.6627 2.0693 'International Tables Vol C 4.2.6.8 and 6.1.1.4'
Cl 0.1484 0.1585 11.4604 0.0104 7.1964 1.1662 6.2556 18.5194 1.6455 47.7784 -9.5574 'International Tables Vol C 4.2.6.8 and 6.1.1.4'
O 0.0106 0.0060 3.0485 13.2771 2.2868 5.7011 1.5463 0.3239 0.8670 32.9089 0.2508 'International Tables Vol C 4.2.6.8 and 6.1.1.4'
Li -0.0003 0.0001 1.1282 3.9546 0.7508 1.0524 0.6175 85.3905 0.4653 168.2610 0.0377 'International Tables Vol C 4.2.6.8 and 6.1.1.4'

loop_
_geom_angle_atom_site_label_1
_geom_angle_atom_site_label_2
_geom_angle_atom_site_label_3
_geom_angle
_geom_angle_publ_flag
Zr1 Cl1 Zr2 87.18(4) yes
Zr1 Cl2 Zr2 87.08(4) yes
Zr1 Cl3 Zr2 86.56(4) yes
C29 O1 C32 108.6(4) yes
C33 O2 C36 109.2(5) yes
Cl3 Zr1 Cl1 71.80(4) yes
Cl3 Zr1 Cl2 86.81(4) yes
Cl1 Zr1 Cl2 72.56(4) yes
Cl3 Zr1 Cl4 79.39(4) yes
Cl1 Zr1 Cl4 141.03(4) yes
Cl2 Zr1 Cl4 80.31(5) yes
Cl3 Zr1 Zr2 46.67(3) yes
Cl1 Zr1 Zr2 46.30(3) yes
Cl2 Zr1 Zr2 46.42(3) yes
Cl4 Zr1 Zr2 94.75(3) yes
Cl3 Zr1 C1 100.95(14) yes
Cl1 Zr1 C1 132.05(12) yes
Cl2 Zr1 C1 155.38(12) yes
Cl4 Zr1 C1 78.27(13) yes
Zr2 Zr1 C1 147.53(13) yes
Cl3 Zr1 C2 83.67(13) yes
Cl1 Zr1 C2 101.67(12) yes
Cl2 Zr1 C2 170.08(13) yes
Cl4 Zr1 C2 100.60(13) yes
Zr2 Zr1 C2 123.79(12) yes
Cl3 Zr1 C3 96.11(14) yes
Cl1 Zr1 C3 77.66(12) yes
Cl2 Zr1 C3 147.51(13) yes
Cl4 Zr1 C3 132.09(13) yes
Zr2 Zr1 C3 116.63(12) yes
Cl3 Zr1 C4 131.36(14) yes
Cl1 Zr1 C4 90.01(14) yes
Cl2 Zr1 C4 131.08(14) yes
Cl4 Zr1 C4 128.94(14) yes
Zr2 Zr1 C4 136.31(14) yes
Cl3 Zr1 C5 147.15(12) yes
Cl1 Zr1 C5 77.81(12) yes
Cl2 Zr1 C5 95.87(15) yes
Cl4 Zr1 C5 133.38(12) yes
Zr2 Zr1 C5 116.04(13) yes
Cl3 Zr1 C6 169.54(12) yes
Cl1 Zr1 C6 102.17(13) yes
Cl2 Zr1 C6 83.16(12) yes
Cl4 Zr1 C6 101.76(13) yes
Zr2 Zr1 C6 123.00(12) yes
Cl3 Zr1 C7 155.64(13) yes
Cl1 Zr1 C7 132.56(13) yes
Cl2 Zr1 C7 100.29(14) yes
Cl4 Zr1 C7 78.91(13) yes
Zr2 Zr1 C7 146.61(14) yes
Cl3 Zr1 C8 135.29(14) yes
Cl1 Zr1 C8 128.04(14) yes
Cl2 Zr1 C8 134.78(14) yes
Cl4 Zr1 C8 90.92(14) yes
Zr2 Zr1 C8 174.32(13) yes
C1 Zr1 C2 31.42(17) yes
C1 Zr1 C3 55.56(17) yes
C2 Zr1 C3 32.13(17) yes
C1 Zr1 C4 58.71(18) yes
C2 Zr1 C4 55.65(18) yes
C3 Zr1 C4 35.28(19) yes
C1 Zr1 C5 90.12(19) yes
C2 Zr1 C5 90.65(19) yes
C3 Zr1 C5 64.90(19) yes
C4 Zr1 C5 35.2(2) yes
C1 Zr1 C6 89.44(18) yes
C2 Zr1 C6 106.18(17) yes
C3 Zr1 C6 90.77(18) yes
C4 Zr1 C6 55.69(18) yes
C5 Zr1 C6 32.38(17) yes
C1 Zr1 C7 63.75(19) yes
C2 Zr1 C7 89.56(19) yes
C3 Zr1 C7 90.28(19) yes
C4 Zr1 C7 58.90(19) yes
C5 Zr1 C7 55.88(17) yes
C1 Zr1 C8 34.58(18) yes
C2 Zr1 C8 55.14(18) yes
C3 Zr1 C8 59.13(18) yes
C4 Zr1 C8 38.02(18) yes
C5 Zr1 C8 59.23(19) yes
C6 Zr1 C7 31.44(17) yes
C6 Zr1 C8 55.16(18) yes
C7 Zr1 C8 34.74(19) yes
Cl3 Zr2 Cl2 86.98(4) yes
Cl3 Zr2 Cl1 72.02(4) yes
Cl2 Zr2 Cl1 72.76(4) yes
Cl3 Zr2 Cl5 79.05(4) yes
Cl2 Zr2 Cl5 79.24(4) yes
Cl1 Zr2 Cl5 140.30(4) yes
Cl3 Zr2 Zr1 46.78(3) yes
Cl2 Zr2 Zr1 46.50(3) yes
Cl1 Zr2 Zr1 46.51(3) yes
Cl5 Zr2 Zr1 93.80(3) yes
Cl3 Zr2 C15 155.69(13) yes
Cl2 Zr2 C15 100.16(13) yes
Cl1 Zr2 C15 132.29(13) yes
Cl5 Zr2 C15 79.53(13) yes
Zr1 Zr2 C15 146.56(12) yes
Cl3 Zr2 C16 169.69(12) yes
Cl2 Zr2 C16 83.43(11) yes
Cl1 Zr2 C16 101.37(12) yes
Cl5 Zr2 C16 102.77(12) yes
Zr1 Zr2 C16 122.94(11) yes
Cl3 Zr2 C17 146.84(13) yes
Cl2 Zr2 C17 97.17(13) yes
Cl1 Zr2 C17 77.85(13) yes
Cl5 Zr2 C17 134.09(13) yes
Zr1 Zr2 C17 116.83(12) yes
Cl3 Zr2 C18 131.04(13) yes
Cl2 Zr2 C18 131.77(13) yes
Cl1 Zr2 C18 90.38(13) yes
Cl5 Zr2 C18 129.31(13) yes
Zr1 Zr2 C18 136.89(13) yes
Cl3 Zr2 C19 96.21(14) yes
Cl2 Zr2 C19 148.32(12) yes
Cl1 Zr2 C19 78.29(12) yes
Cl5 Zr2 C19 132.36(12) yes
Zr1 Zr2 C19 117.30(13) yes
Cl3 Zr2 C20 83.30(11) yes
Cl2 Zr2 C20 170.03(11) yes
Cl1 Zr2 C20 101.95(12) yes
Cl5 Zr2 C20 101.01(12) yes
Zr1 Zr2 C20 123.77(11) yes
Cl3 Zr2 C21 100.74(12) yes
Cl2 Zr2 C21 154.57(12) yes
Cl1 Zr2 C21 132.67(12) yes
Cl5 Zr2 C21 78.53(13) yes
Zr1 Zr2 C21 147.47(12) yes
Cl3 Zr2 C22 134.91(14) yes
Cl2 Zr2 C22 134.78(13) yes
Cl1 Zr2 C22 128.23(13) yes
Cl5 Zr2 C22 91.46(13) yes
Zr1 Zr2 C22 174.74(13) yes
C15 Zr2 C16 31.85(17) yes
C15 Zr2 C17 55.82(18) yes
C16 Zr2 C17 32.24(17) yes
C15 Zr2 C18 58.73(17) yes
C16 Zr2 C18 55.40(16) yes
C17 Zr2 C18 34.60(17) yes
C15 Zr2 C19 89.79(18) yes
C16 Zr2 C19 90.00(17) yes
C17 Zr2 C19 63.83(18) yes
C18 Zr2 C19 34.85(18) yes
C15 Zr2 C20 89.64(16) yes
C16 Zr2 C20 106.10(16) yes
C17 Zr2 C20 89.79(17) yes
C18 Zr2 C20 55.46(17) yes
C19 Zr2 C20 32.04(16) yes
C15 Zr2 C21 63.66(17) yes
C16 Zr2 C21 89.57(16) yes
C17 Zr2 C21 89.52(17) yes
C18 Zr2 C21 58.60(18) yes
C19 Zr2 C21 55.57(17) yes
C15 Zr2 C22 34.79(17) yes
C16 Zr2 C22 55.40(18) yes
C17 Zr2 C22 58.80(18) yes
C18 Zr2 C22 37.86(18) yes
C19 Zr2 C22 58.70(18) yes
C20 Zr2 C21 31.77(16) yes
C20 Zr2 C22 55.14(17) yes
C21 Zr2 C22 34.45(18) yes
Zr1 C1 C2 78.5(3) yes
Zr1 C1 C8 63.3(3) yes
C2 C1 C8 107.3(5) yes
Zr1 C1 C9 129.5(4) yes
C2 C1 C9 126.0(5) yes
C8 C1 C9 126.2(5) yes
C1 C2 Zr1 70.1(3) yes
C1 C2 C3 111.5(5) yes
Zr1 C2 C3 68.1(3) yes
C1 C2 C10 125.2(5) yes
Zr1 C2 C10 128.2(4) yes
C3 C2 C10 123.2(5) yes
Zr1 C3 C2 79.8(3) yes
Zr1 C3 C4 63.9(3) yes
C2 C3 C4 106.7(5) yes
Zr1 C3 C11 129.3(4) yes
C2 C3 C11 125.0(5) yes
C4 C3 C11 127.4(5) yes
C3 C4 Zr1 80.8(3) yes
C3 C4 C5 133.2(5) yes
Zr1 C4 C5 80.9(3) yes
C3 C4 C8 107.0(4) yes
Zr1 C4 C8 71.7(3) yes
C5 C4 C8 107.4(4) yes
Zr1 C5 C4 63.9(2) yes
Zr1 C5 C6 79.6(3) yes
C4 C5 C6 106.3(5) yes
Zr1 C5 C12 127.1(3) yes
C4 C5 C12 128.7(5) yes
C6 C5 C12 124.5(5) yes
C5 C6 Zr1 68.0(3) yes
C5 C6 C7 111.6(5) yes
Zr1 C6 C7 69.8(3) yes
C5 C6 C13 122.9(5) yes
Zr1 C6 C13 128.6(4) yes
C7 C6 C13 125.5(6) yes
Zr1 C7 C6 78.8(3) yes
Zr1 C7 C8 63.4(3) yes
C6 C7 C8 107.2(5) yes
Zr1 C7 C14 128.3(4) yes
C6 C7 C14 126.8(6) yes
C8 C7 C14 125.6(5) yes
C4 C8 C7 107.4(5) yes
C4 C8 C1 107.4(4) yes
C7 C8 C1 133.7(5) yes
C4 C8 Zr1 70.3(3) yes
C7 C8 Zr1 81.8(3) yes
C1 C8 Zr1 82.2(3) yes
C1 C9 H91 109.3 no
C1 C9 H93 110.5 no
H91 C9 H93 109.0 no
C1 C9 H92 109.1 no
H91 C9 H92 109.7 no
H93 C9 H92 109.3 no
C2 C10 H101 110.8 no
C2 C10 H103 110.0 no
H101 C10 H103 109.3 no
C2 C10 H102 109.3 no
H101 C10 H102 108.9 no
H103 C10 H102 108.6 no
C3 C11 H111 110.5 no
C3 C11 H113 109.2 no
H111 C11 H113 109.8 no
C3 C11 H112 109.8 no
H111 C11 H112 108.9 no
H113 C11 H112 108.8 no
C5 C12 H121 109.9 no
C5 C12 H123 110.3 no
H121 C12 H123 108.8 no
C5 C12 H122 110.1 no
H121 C12 H122 108.8 no
H123 C12 H122 108.9 no
C6 C13 H131 109.8 no
C6 C13 H132 110.0 no
H131 C13 H132 108.9 no
C6 C13 H133 109.7 no
H131 C13 H133 108.8 no
H132 C13 H133 109.7 no
C7 C14 H141 110.2 no
C7 C14 H142 109.0 no
H141 C14 H142 109.2 no
C7 C14 H143 109.4 no
H141 C14 H143 109.6 no
H142 C14 H143 109.3 no
Zr2 C15 C16 79.0(3) yes
Zr2 C15 C22 63.4(3) yes
C16 C15 C22 107.0(5) yes
Zr2 C15 C23 127.9(4) yes
C16 C15 C23 125.7(5) yes
C22 C15 C23 126.8(5) yes
C15 C16 Zr2 69.1(3) yes
C15 C16 C17 110.6(5) yes
Zr2 C16 C17 68.3(3) yes
C15 C16 C24 125.9(5) yes
Zr2 C16 C24 128.8(3) yes
C17 C16 C24 123.5(5) yes
Zr2 C17 C16 79.5(3) yes
Zr2 C17 C18 64.3(3) yes
C16 C17 C18 107.3(5) yes
Zr2 C17 C25 129.5(4) yes
C16 C17 C25 124.6(5) yes
C18 C17 C25 127.2(5) yes
C17 C18 Zr2 81.1(3) yes
C17 C18 C19 133.1(5) yes
Zr2 C18 C19 81.5(3) yes
C17 C18 C22 107.6(4) yes
Zr2 C18 C22 70.9(3) yes
C19 C18 C22 107.1(4) yes
Zr2 C19 C18 63.7(3) yes
Zr2 C19 C20 78.7(3) yes
C18 C19 C20 106.6(4) yes
Zr2 C19 C26 127.7(4) yes
C18 C19 C26 126.9(5) yes
C20 C19 C26 126.2(5) yes
C19 C20 Zr2 69.3(3) yes
C19 C20 C21 111.4(5) yes
Zr2 C20 C21 69.7(3) yes
C19 C20 C27 123.9(5) yes
Zr2 C20 C27 129.1(4) yes
C21 C20 C27 124.7(5) yes
Zr2 C21 C20 78.6(3) yes
Zr2 C21 C22 63.3(3) yes
C20 C21 C22 107.0(5) yes
Zr2 C21 C28 128.2(4) yes
C20 C21 C28 125.1(5) yes
C22 C21 C28 127.6(5) yes
C18 C22 C15 107.5(4) yes
C18 C22 C21 108.0(4) yes
C15 C22 C21 133.6(5) yes
C18 C22 Zr2 71.3(3) yes
C15 C22 Zr2 81.8(3) yes
C21 C22 Zr2 82.2(3) yes
C15 C23 H231 109.2 no
C15 C23 H232 109.8 no
H231 C23 H232 108.9 no
C15 C23 H233 110.1 no
H231 C23 H233 109.7 no
H232 C23 H233 109.1 no
C16 C24 H241 108.9 no
C16 C24 H242 110.8 no
H241 C24 H242 109.6 no
C16 C24 H243 109.0 no
H241 C24 H243 109.9 no
H242 C24 H243 108.6 no
C17 C25 H251 110.5 no
C17 C25 H252 109.5 no
H251 C25 H252 109.7 no
C17 C25 H253 108.9 no
H251 C25 H253 109.0 no
H252 C25 H253 109.2 no
C19 C26 H262 110.3 no
C19 C26 H261 109.3 no
H262 C26 H261 108.8 no
C19 C26 H263 110.0 no
H262 C26 H263 109.0 no
H261 C26 H263 109.6 no
C20 C27 H272 109.8 no
C20 C27 H271 109.7 no
H272 C27 H271 108.7 no
C20 C27 H273 110.8 no
H272 C27 H273 108.9 no
H271 C27 H273 108.8 no
C21 C28 H282 108.9 no
C21 C28 H281 109.4 no
H282 C28 H281 109.4 no
C21 C28 H283 109.8 no
H282 C28 H283 109.1 no
H281 C28 H283 110.2 no
O1 C29 C30 106.6(5) yes
O1 C29 H292 109.4 no
C30 C29 H292 110.4 no
O1 C29 H291 110.2 no
C30 C29 H291 110.9 no
H292 C29 H291 109.4 no
C29 C30 C31 105.8(6) yes
C29 C30 H301 111.1 no
C31 C30 H301 110.3 no
C29 C30 H302 110.3 no
C31 C30 H302 109.1 no
H301 C30 H302 110.1 no
C30 C31 C32 104.4(6) yes
C30 C31 H312 111.4 no
C32 C31 H312 111.2 no
C30 C31 H311 110.2 no
C32 C31 H311 110.0 no
H312 C31 H311 109.6 no
C31 C32 O1 105.6(5) yes
C31 C32 H321 110.9 no
O1 C32 H321 109.7 no
C31 C32 H322 111.1 no
O1 C32 H322 109.8 no
H321 C32 H322 109.7 no
O2 C33 C34 106.4(6) yes
O2 C33 H331 109.4 no
C34 C33 H331 111.1 no
O2 C33 H332 110.1 no
C34 C33 H332 110.7 no
H331 C33 H332 109.1 no
C33 C34 C35 102.3(5) yes
C33 C34 H342 111.6 no
C35 C34 H342 110.8 no
C33 C34 H341 110.6 no
C35 C34 H341 111.0 no
H342 C34 H341 110.4 no
C34 C35 C36 102.9(6) yes
C34 C35 H351 110.9 no
C36 C35 H351 111.1 no
C34 C35 H352 111.2 no
C36 C35 H352 110.7 no
H351 C35 H352 109.9 no
C35 C36 O2 105.4(5) yes
C35 C36 H361 110.3 no
O2 C36 H361 110.9 no
C35 C36 H362 111.6 no
O2 C36 H362 109.2 no
H361 C36 H362 109.3 no

loop_
_geom_bond_atom_site_label_1
_geom_bond_atom_site_label_2
_geom_bond_distance
_geom_bond_publ_flag
Cl1 Zr1 2.6482(13) yes
Cl1 Zr2 2.6391(13) yes
Cl2 Zr1 2.6479(15) yes
Cl2 Zr2 2.6444(12) yes
Cl3 Zr1 2.6614(12) yes
Cl3 Zr2 2.6566(14) yes
Cl4 Zr1 2.5694(12) yes
Cl5 Zr2 2.5915(13) yes
O1 C29 1.452(7) yes
O1 C32 1.449(6) yes
O2 C33 1.450(7) yes
O2 C36 1.440(8) yes
Zr1 Zr2 3.6456(6) yes
Zr1 C1 2.524(5) yes
Zr1 C2 2.630(5) yes
Zr1 C3 2.479(5) yes
Zr1 C4 2.256(5) yes
Zr1 C5 2.482(5) yes
Zr1 C6 2.632(5) yes
Zr1 C7 2.518(5) yes
Zr1 C8 2.275(5) yes
Zr2 C15 2.508(5) yes
Zr2 C16 2.635(5) yes
Zr2 C17 2.489(5) yes
Zr2 C18 2.271(5) yes
Zr2 C19 2.506(5) yes
Zr2 C20 2.627(5) yes
Zr2 C21 2.513(5) yes
Zr2 C22 2.266(5) yes
C1 C2 1.399(7) yes
C1 C8 1.446(8) yes
C1 C9 1.504(8) yes
C2 C3 1.421(8) yes
C2 C10 1.503(8) yes
C3 C4 1.451(8) yes
C3 C11 1.497(8) yes
C4 C5 1.449(8) yes
C4 C8 1.476(7) yes
C5 C6 1.433(7) yes
C5 C12 1.499(8) yes
C6 C7 1.400(8) yes
C6 C13 1.502(8) yes
C7 C8 1.450(8) yes
C7 C14 1.501(8) yes
C9 H91 0.958 no
C9 H93 0.959 no
C9 H92 0.952 no
C10 H101 0.956 no
C10 H103 0.963 no
C10 H102 0.964 no
C11 H111 0.962 no
C11 H113 0.968 no
C11 H112 0.959 no
C12 H121 0.958 no
C12 H123 0.961 no
C12 H122 0.962 no
C13 H131 0.957 no
C13 H132 0.961 no
C13 H133 0.962 no
C14 H141 0.959 no
C14 H142 0.956 no
C14 H143 0.963 no
C15 C16 1.416(7) yes
C15 C22 1.446(7) yes
C15 C23 1.497(7) yes
C16 C17 1.429(8) yes
C16 C24 1.493(7) yes
C17 C18 1.431(7) yes
C17 C25 1.510(8) yes
C18 C19 1.448(7) yes
C18 C22 1.472(7) yes
C19 C20 1.422(7) yes
C19 C26 1.503(7) yes
C20 C21 1.411(7) yes
C20 C27 1.510(7) yes
C21 C22 1.435(7) yes
C21 C28 1.500(7) yes
C23 H231 0.959 no
C23 H232 0.960 no
C23 H233 0.960 no
C24 H241 0.960 no
C24 H242 0.962 no
C24 H243 0.966 no
C25 H251 0.960 no
C25 H252 0.969 no
C25 H253 0.958 no
C26 H262 0.956 no
C26 H261 0.958 no
C26 H263 0.962 no
C27 H272 0.957 no
C27 H271 0.950 no
C27 H273 0.956 no
C28 H282 0.959 no
C28 H281 0.959 no
C28 H283 0.965 no
C29 C30 1.495(10) yes
C29 H292 0.969 no
C29 H291 0.977 no
C30 C31 1.473(10) yes
C30 H301 0.982 no
C30 H302 0.967 no
C31 C32 1.491(9) yes
C31 H312 0.971 no
C31 H311 0.973 no
C32 H321 0.965 no
C32 H322 0.967 no
C33 C34 1.515(9) yes
C33 H331 0.974 no
C33 H332 0.974 no
C34 C35 1.507(10) yes
C34 H342 0.979 no
C34 H341 0.971 no
C35 C36 1.512(10) yes
C35 H351 0.968 no
C35 H352 0.973 no
C36 H361 0.971 no
C36 H362 0.969 no
